data_7105265
loop_
_publ_author_name
'Cai, Yunfei'
'Wang, Wentao'
'Shen, Ke'
'Wang, Jun'
'Hu, Xiaolei'
'Lin, Lili'
'Liu, Xiaohua'
'Feng, Xiaoming'

_publ_section_title
;
 Highly enantioselective \a-chlorination of cyclic \b-ketoesters
 catalyzed by N,N&#x2032;-Dioxide using NCS as the chlorine source
;
_journal_issue 8
_journal_name_full 'Chemical Communications'
_journal_page_first 1250
_journal_paper_doi 10.1039/b922769e
_journal_volume 46
_journal_year 2010
_chemical_absolute_configuration ad
_chemical_formula_sum 'C21 H22 Br Cl O3'
_chemical_formula_weight 437.75
_chemical_name_systematic
;
?
;
_space_group_IT_number 19
_symmetry_cell_setting orthorhombic
_symmetry_space_group_name_Hall 'P 2ac 2ab'
_symmetry_space_group_name_H-M 'P 21 21 21'
_atom_sites_solution_hydrogens geom
_atom_sites_solution_primary direct
_atom_sites_solution_secondary difmap
_audit_creation_method SHELXL-97
_cell_angle_alpha 90.00
_cell_angle_beta 90.00
_cell_angle_gamma 90.00
_cell_formula_units_Z 4
_cell_length_a 6.9369(14)
_cell_length_b 7.2436(14)
_cell_length_c 36.835(7)
_cell_measurement_reflns_used 4022
_cell_measurement_temperature 113(2)
_cell_measurement_theta_max 27.8
_cell_measurement_theta_min 2.80
_cell_volume 1850.9(6)
_computing_cell_refinement crystalClear
_computing_data_collection 'CrystalClear(Rigaku/MSC Inc.,2005)'
_computing_data_reduction CrystalClear
_computing_structure_refinement 'SHELXL-97 (Sheldrick, 1997)'
_computing_structure_solution 'SHELXS-97 (Sheldrick, 1990)'
_diffrn_ambient_temperature 113(2)
_diffrn_detector_area_resol_mean 7.31
_diffrn_measured_fraction_theta_full 0.986
_diffrn_measured_fraction_theta_max 0.986
_diffrn_measurement_device_type 'Rigaku Saturn CCD area detector'
_diffrn_measurement_method '\w and \f scans'
_diffrn_radiation_monochromator confocal
_diffrn_radiation_source 'rotating anode'
_diffrn_radiation_type MoK\a
_diffrn_radiation_wavelength 0.71073
_diffrn_reflns_av_R_equivalents 0.0468
_diffrn_reflns_av_sigmaI/netI 0.0721
_diffrn_reflns_limit_h_max 6
_diffrn_reflns_limit_h_min -9
_diffrn_reflns_limit_k_max 8
_diffrn_reflns_limit_k_min -9
_diffrn_reflns_limit_l_max 48
_diffrn_reflns_limit_l_min -48
_diffrn_reflns_number 12953
_diffrn_reflns_theta_full 27.86
_diffrn_reflns_theta_max 27.86
_diffrn_reflns_theta_min 2.87
_exptl_absorpt_coefficient_mu 2.384
_exptl_absorpt_correction_T_max 0.6736
_exptl_absorpt_correction_T_min 0.5985
_exptl_absorpt_correction_type multi-scan
_exptl_absorpt_process_details CrystalClear
_exptl_crystal_colour colourless
_exptl_crystal_density_diffrn 1.571
_exptl_crystal_density_method 'not measured'
_exptl_crystal_description block
_exptl_crystal_F_000 896
_exptl_crystal_size_max 0.24
_exptl_crystal_size_mid 0.23
_exptl_crystal_size_min 0.18
_refine_diff_density_max 0.614
_refine_diff_density_min -1.495
_refine_diff_density_rms 0.078
_refine_ls_abs_structure_details 'Flack H D (1983), Acta Cryst. A39, 876-881'
_refine_ls_abs_structure_Flack 0.055(15)
_refine_ls_extinction_coef 0.035(3)
_refine_ls_extinction_expression Fc^*^=kFc[1+0.001xFc^2^\l^3^/sin(2\q)]^-1/4^
_refine_ls_extinction_method SHELXL
_refine_ls_goodness_of_fit_ref 1.094
_refine_ls_hydrogen_treatment constr
_refine_ls_matrix_type full
_refine_ls_number_parameters 236
_refine_ls_number_reflns 4334
_refine_ls_number_restraints 0
_refine_ls_restrained_S_all 1.094
_refine_ls_R_factor_all 0.0732
_refine_ls_R_factor_gt 0.0572
_refine_ls_shift/su_max 0.000
_refine_ls_shift/su_mean 0.000
_refine_ls_structure_factor_coef Fsqd
_refine_ls_weighting_details 'calc w=1/[\s^2^(Fo^2^)+(0.0527P)^2^+1.2845P] where P=(Fo^2^+2Fc^2^)/3'
_refine_ls_weighting_scheme calc
_refine_ls_wR_factor_gt 0.1357
_refine_ls_wR_factor_ref 0.1510
_reflns_number_gt 3497
_reflns_number_total 4334
_reflns_threshold_expression >2sigma(I)
_cod_data_source_file b922769e.txt
_cod_data_source_block cd4
_cod_depositor_comments
;
The following automatic conversions were performed:
'_symmetry_cell_setting' value 'Orthorhombic' changed to 'orthorhombic'
according to '/home/saulius/struct/CIF-dictionaries/cif_core.dic'
dictionary named 'cif_core.dic' version 2.4.1 from 2010-06-29.

Automatic conversion script
Id: cif_fix_enum 1527 2010-12-29 10:47:43Z saulius 
;
_cod_database_code 7105265

loop_
_symmetry_equiv_pos_as_xyz
'x, y, z'
'-x+1/2, -y, z+1/2'
'-x, y+1/2, -z+1/2'
'x+1/2, -y+1/2, -z'

loop_
_atom_site_label
_atom_site_type_symbol
_atom_site_fract_x
_atom_site_fract_y
_atom_site_fract_z
_atom_site_U_iso_or_equiv
_atom_site_adp_type
_atom_site_occupancy
_atom_site_calc_flag
_atom_site_refinement_flags
_atom_site_disorder_assembly
_atom_site_disorder_group
Br1 Br -0.02199(8) 0.85073(8) 0.186466(18) 0.0638(2) Uani 1 d . . .
Cl1 Cl 0.1729(2) 1.0251(2) 0.39292(6) 0.0766(5) Uani 1 d . . .
O1 O -0.0003(5) 0.8210(5) 0.33282(12) 0.0580(10) Uani 1 d . . .
O2 O 0.4801(6) 0.7638(6) 0.40281(13) 0.0731(13) Uani 1 d . . .
O3 O 0.3986(5) 0.5989(5) 0.35268(10) 0.0487(8) Uani 1 d . . .
C1 C 0.3050(7) 0.9162(8) 0.35722(19) 0.0598(16) Uani 1 d . . .
C2 C 0.1638(6) 0.8697(7) 0.32603(17) 0.0560(14) Uani 1 d . . .
C3 C 0.2330(6) 0.8882(6) 0.28784(17) 0.0502(13) Uani 1 d . . .
C4 C 0.1001(6) 0.8587(7) 0.26026(17) 0.0526(13) Uani 1 d . . .
H4 H -0.0278 0.8212 0.2658 0.063 Uiso 1 calc R . .
C5 C 0.1568(7) 0.8849(7) 0.22431(17) 0.0545(14) Uani 1 d . . .
C6 C 0.3441(7) 0.9404(8) 0.2162(2) 0.0596(15) Uani 1 d . . .
H6 H 0.3812 0.9611 0.1918 0.071 Uiso 1 calc R . .
C7 C 0.4757(7) 0.9653(7) 0.24384(19) 0.0621(16) Uani 1 d . . .
H7 H 0.6042 0.9996 0.2380 0.074 Uiso 1 calc R . .
C8 C 0.4248(6) 0.9412(7) 0.2804(2) 0.0611(17) Uani 1 d . . .
C9 C 0.5658(6) 0.9701(7) 0.3107(2) 0.0656(17) Uani 1 d . . .
H9A H 0.6676 1.0568 0.3027 0.079 Uiso 1 calc R . .
H9B H 0.6279 0.8511 0.3169 0.079 Uiso 1 calc R . .
C10 C 0.4650(8) 1.0478(8) 0.3445(2) 0.0697(18) Uani 1 d . . .
H10A H 0.4086 1.1699 0.3387 0.084 Uiso 1 calc R . .
H10B H 0.5604 1.0646 0.3642 0.084 Uiso 1 calc R . .
C11 C 0.3957(7) 0.7379(8) 0.37084(18) 0.0556(14) Uani 1 d . . .
C12 C 0.5968(7) 0.6216(9) 0.42090(15) 0.0558(15) Uani 1 d . . .
C13 C 0.7814(7) 0.5840(8) 0.39990(14) 0.0500(13) Uani 1 d . . .
H13A H 0.8510 0.7011 0.3954 0.060 Uiso 1 calc R . .
H13B H 0.7506 0.5271 0.3762 0.060 Uiso 1 calc R . .
C14 C 0.9090(7) 0.4517(9) 0.42254(12) 0.0519(15) Uani 1 d . . .
H14 H 1.0306 0.4252 0.4089 0.062 Uiso 1 calc R . .
C15 C 0.8013(7) 0.2753(9) 0.42843(14) 0.0546(15) Uani 1 d . . .
H15A H 0.8832 0.1879 0.4422 0.066 Uiso 1 calc R . .
H15B H 0.7705 0.2186 0.4047 0.066 Uiso 1 calc R . .
C16 C 0.6152(7) 0.3107(11) 0.44940(14) 0.065(2) Uani 1 d . . .
H16 H 0.5457 0.1917 0.4536 0.078 Uiso 1 calc R . .
C17 C 0.4871(7) 0.4430(9) 0.42719(14) 0.0554(14) Uani 1 d . . .
H17A H 0.4535 0.3858 0.4036 0.067 Uiso 1 calc R . .
H17B H 0.3662 0.4686 0.4405 0.067 Uiso 1 calc R . .
C18 C 0.6645(8) 0.4003(14) 0.48537(13) 0.097(3) Uani 1 d . . .
H18A H 0.7461 0.3156 0.4998 0.117 Uiso 1 calc R . .
H18B H 0.5446 0.4240 0.4992 0.117 Uiso 1 calc R . .
C19 C 0.7710(8) 0.5810(13) 0.47932(16) 0.091(3) Uani 1 d . . .
H19 H 0.8009 0.6395 0.5032 0.110 Uiso 1 calc R . .
C20 C 0.9587(8) 0.5432(12) 0.45868(14) 0.072(2) Uani 1 d . . .
H20A H 1.0284 0.6604 0.4543 0.087 Uiso 1 calc R . .
H20B H 1.0429 0.4609 0.4731 0.087 Uiso 1 calc R . .
C21 C 0.6453(9) 0.7107(13) 0.4568(2) 0.095(3) Uani 1 d . . .
H21A H 0.5251 0.7389 0.4701 0.113 Uiso 1 calc R . .
H21B H 0.7148 0.8280 0.4525 0.113 Uiso 1 calc R . .

loop_
_atom_site_aniso_label
_atom_site_aniso_U_11
_atom_site_aniso_U_22
_atom_site_aniso_U_33
_atom_site_aniso_U_23
_atom_site_aniso_U_13
_atom_site_aniso_U_12
Br1 0.0462(3) 0.0376(3) 0.1076(5) 0.0123(3) 0.0026(3) -0.0070(2)
Cl1 0.0425(7) 0.0533(10) 0.1341(14) -0.0305(10) 0.0036(9) 0.0033(6)
O1 0.0256(15) 0.041(2) 0.107(3) 0.0036(18) 0.0002(18) -0.0066(15)
O2 0.042(2) 0.056(3) 0.121(3) -0.035(2) -0.029(2) 0.0054(19)
O3 0.0371(17) 0.036(2) 0.073(2) -0.0030(16) -0.0034(16) 0.0012(14)
C1 0.028(2) 0.035(3) 0.117(5) -0.018(3) -0.004(3) -0.0010(19)
C2 0.0209(18) 0.025(2) 0.123(5) 0.002(3) -0.002(2) -0.0002(18)
C3 0.0236(19) 0.019(2) 0.108(4) -0.002(2) 0.008(2) -0.0014(15)
C4 0.0206(18) 0.023(2) 0.114(4) 0.006(3) 0.001(2) 0.0016(18)
C5 0.032(2) 0.025(3) 0.106(4) 0.006(3) 0.009(3) 0.0003(18)
C6 0.033(2) 0.030(3) 0.116(5) 0.008(3) 0.014(3) -0.001(2)
C7 0.027(2) 0.025(2) 0.134(5) 0.012(3) 0.016(3) -0.0007(19)
C8 0.022(2) 0.020(2) 0.142(6) -0.003(3) 0.004(3) -0.0009(17)
C9 0.020(2) 0.030(3) 0.148(6) 0.001(3) 0.000(3) -0.0062(16)
C10 0.032(2) 0.032(3) 0.145(6) -0.015(3) -0.010(3) -0.007(2)
C11 0.026(2) 0.037(3) 0.104(4) -0.014(3) -0.011(3) -0.0026(19)
C12 0.025(2) 0.071(4) 0.071(3) -0.029(3) -0.011(2) 0.002(2)
C13 0.027(2) 0.059(4) 0.063(3) -0.003(3) -0.001(2) -0.010(2)
C14 0.0204(19) 0.092(5) 0.043(2) -0.009(3) -0.0010(18) -0.001(2)
C15 0.030(2) 0.081(4) 0.052(3) 0.008(3) -0.007(2) 0.000(2)
C16 0.032(2) 0.112(6) 0.052(3) 0.018(3) -0.005(2) -0.012(3)
C17 0.019(2) 0.088(4) 0.059(3) -0.006(3) -0.002(2) -0.007(2)
C18 0.031(3) 0.226(11) 0.035(2) -0.001(4) 0.000(2) -0.009(5)
C19 0.029(3) 0.186(10) 0.059(3) -0.054(5) -0.003(2) 0.003(4)
C20 0.027(2) 0.136(7) 0.053(3) -0.025(3) -0.005(2) -0.005(3)
C21 0.034(3) 0.146(8) 0.104(5) -0.080(5) -0.016(3) 0.014(4)

loop_
_atom_type_symbol
_atom_type_description
_atom_type_scat_dispersion_real
_atom_type_scat_dispersion_imag
_atom_type_scat_source
C C 0.0033 0.0016 'International Tables Vol C Tables 4.2.6.8 and 6.1.1.4'
H H 0.0000 0.0000 'International Tables Vol C Tables 4.2.6.8 and 6.1.1.4'
O O 0.0106 0.0060 'International Tables Vol C Tables 4.2.6.8 and 6.1.1.4'
Cl Cl 0.1484 0.1585 'International Tables Vol C Tables 4.2.6.8 and 6.1.1.4'
Br Br -0.2901 2.4595 'International Tables Vol C Tables 4.2.6.8 and 6.1.1.4'

loop_
_geom_angle_atom_site_label_1
_geom_angle_atom_site_label_2
_geom_angle_atom_site_label_3
_geom_angle
_geom_angle_site_symmetry_1
_geom_angle_site_symmetry_3
_geom_angle_publ_flag
C11 O2 C12 123.1(4) . . ?
C11 C1 C10 109.2(4) . . ?
C11 C1 C2 108.8(4) . . ?
C10 C1 C2 111.4(6) . . ?
C11 C1 Cl1 110.1(5) . . ?
C10 C1 Cl1 108.8(4) . . ?
C2 C1 Cl1 108.5(3) . . ?
O1 C2 C3 121.3(5) . . ?
O1 C2 C1 120.2(6) . . ?
C3 C2 C1 118.5(4) . . ?
C4 C3 C8 121.7(6) . . ?
C4 C3 C2 117.5(4) . . ?
C8 C3 C2 120.7(6) . . ?
C3 C4 C5 119.1(4) . . ?
C3 C4 H4 120.4 . . ?
C5 C4 H4 120.4 . . ?
C6 C5 C4 120.3(6) . . ?
C6 C5 Br1 119.7(5) . . ?
C4 C5 Br1 120.0(4) . . ?
C7 C6 C5 119.9(6) . . ?
C7 C6 H6 120.0 . . ?
C5 C6 H6 120.0 . . ?
C6 C7 C8 121.7(5) . . ?
C6 C7 H7 119.2 . . ?
C8 C7 H7 119.2 . . ?
C7 C8 C3 117.3(6) . . ?
C7 C8 C9 122.2(5) . . ?
C3 C8 C9 120.5(6) . . ?
C8 C9 C10 111.0(4) . . ?
C8 C9 H9A 109.4 . . ?
C10 C9 H9A 109.4 . . ?
C8 C9 H9B 109.4 . . ?
C10 C9 H9B 109.4 . . ?
H9A C9 H9B 108.0 . . ?
C9 C10 C1 110.5(5) . . ?
C9 C10 H10A 109.6 . . ?
C1 C10 H10A 109.6 . . ?
C9 C10 H10B 109.6 . . ?
C1 C10 H10B 109.6 . . ?
H10A C10 H10B 108.1 . . ?
O3 C11 O2 126.9(6) . . ?
O3 C11 C1 122.1(5) . . ?
O2 C11 C1 110.8(5) . . ?
O2 C12 C21 102.7(5) . . ?
O2 C12 C17 113.0(4) . . ?
C21 C12 C17 110.1(6) . . ?
O2 C12 C13 111.0(5) . . ?
C21 C12 C13 109.5(4) . . ?
C17 C12 C13 110.3(5) . . ?
C12 C13 C14 108.5(4) . . ?
C12 C13 H13A 110.0 . . ?
C14 C13 H13A 110.0 . . ?
C12 C13 H13B 110.0 . . ?
C14 C13 H13B 110.0 . . ?
H13A C13 H13B 108.4 . . ?
C15 C14 C20 110.9(5) . . ?
C15 C14 C13 108.8(4) . . ?
C20 C14 C13 109.3(5) . . ?
C15 C14 H14 109.3 . . ?
C20 C14 H14 109.3 . . ?
C13 C14 H14 109.3 . . ?
C14 C15 C16 110.6(5) . . ?
C14 C15 H15A 109.5 . . ?
C16 C15 H15A 109.5 . . ?
C14 C15 H15B 109.5 . . ?
C16 C15 H15B 109.5 . . ?
H15A C15 H15B 108.1 . . ?
C18 C16 C15 108.9(4) . . ?
C18 C16 C17 109.2(6) . . ?
C15 C16 C17 108.9(4) . . ?
C18 C16 H16 110.0 . . ?
C15 C16 H16 110.0 . . ?
C17 C16 H16 110.0 . . ?
C12 C17 C16 108.8(4) . . ?
C12 C17 H17A 109.9 . . ?
C16 C17 H17A 109.9 . . ?
C12 C17 H17B 109.9 . . ?
C16 C17 H17B 109.9 . . ?
H17A C17 H17B 108.3 . . ?
C16 C18 C19 110.5(5) . . ?
C16 C18 H18A 109.5 . . ?
C19 C18 H18A 109.5 . . ?
C16 C18 H18B 109.5 . . ?
C19 C18 H18B 109.5 . . ?
H18A C18 H18B 108.1 . . ?
C18 C19 C21 109.4(5) . . ?
C18 C19 C20 109.4(7) . . ?
C21 C19 C20 109.0(6) . . ?
C18 C19 H19 109.7 . . ?
C21 C19 H19 109.7 . . ?
C20 C19 H19 109.7 . . ?
C14 C20 C19 108.5(4) . . ?
C14 C20 H20A 110.0 . . ?
C19 C20 H20A 110.0 . . ?
C14 C20 H20B 110.0 . . ?
C19 C20 H20B 110.0 . . ?
H20A C20 H20B 108.4 . . ?
C12 C21 C19 109.9(6) . . ?
C12 C21 H21A 109.7 . . ?
C19 C21 H21A 109.7 . . ?
C12 C21 H21B 109.7 . . ?
C19 C21 H21B 109.7 . . ?
H21A C21 H21B 108.2 . . ?

loop_
_geom_bond_atom_site_label_1
_geom_bond_atom_site_label_2
_geom_bond_distance
_geom_bond_site_symmetry_2
_geom_bond_publ_flag
Br1 C5 1.882(6) . ?
Cl1 C1 1.787(6) . ?
O1 C2 1.218(6) . ?
O2 C11 1.328(7) . ?
O2 C12 1.470(7) . ?
O3 C11 1.209(7) . ?
C1 C11 1.522(8) . ?
C1 C10 1.536(8) . ?
C1 C2 1.547(8) . ?
C2 C3 1.493(8) . ?
C3 C4 1.388(7) . ?
C3 C8 1.412(6) . ?
C4 C5 1.394(8) . ?
C4 H4 0.9500 . ?
C5 C6 1.393(7) . ?
C6 C7 1.378(9) . ?
C6 H6 0.9500 . ?
C7 C8 1.402(9) . ?
C7 H7 0.9500 . ?
C8 C9 1.500(9) . ?
C9 C10 1.533(9) . ?
C9 H9A 0.9900 . ?
C9 H9B 0.9900 . ?
C10 H10A 0.9900 . ?
C10 H10B 0.9900 . ?
C12 C21 1.508(7) . ?
C12 C17 1.518(8) . ?
C12 C13 1.521(7) . ?
C13 C14 1.548(8) . ?
C13 H13A 0.9900 . ?
C13 H13B 0.9900 . ?
C14 C15 1.496(9) . ?
C14 C20 1.526(7) . ?
C14 H14 1.0000 . ?
C15 C16 1.527(7) . ?
C15 H15A 0.9900 . ?
C15 H15B 0.9900 . ?
C16 C18 1.514(8) . ?
C16 C17 1.542(8) . ?
C16 H16 1.0000 . ?
C17 H17A 0.9900 . ?
C17 H17B 0.9900 . ?
C18 C19 1.519(12) . ?
C18 H18A 0.9900 . ?
C18 H18B 0.9900 . ?
C19 C21 1.528(11) . ?
C19 C20 1.533(8) . ?
C19 H19 1.0000 . ?
C20 H20A 0.9900 . ?
C20 H20B 0.9900 . ?
C21 H21A 0.9900 . ?
C21 H21B 0.9900 . ?

loop_
_geom_torsion_atom_site_label_1
_geom_torsion_atom_site_label_2
_geom_torsion_atom_site_label_3
_geom_torsion_atom_site_label_4
_geom_torsion
_geom_torsion_site_symmetry_1
_geom_torsion_site_symmetry_2
_geom_torsion_site_symmetry_3
_geom_torsion_site_symmetry_4
_geom_torsion_publ_flag
C11 C1 C2 O1 83.8(6) . . . . ?
C10 C1 C2 O1 -155.8(5) . . . . ?
Cl1 C1 C2 O1 -36.0(6) . . . . ?
C11 C1 C2 C3 -97.0(6) . . . . ?
C10 C1 C2 C3 23.5(6) . . . . ?
Cl1 C1 C2 C3 143.2(4) . . . . ?
O1 C2 C3 C4 3.8(7) . . . . ?
C1 C2 C3 C4 -175.4(5) . . . . ?
O1 C2 C3 C8 -178.8(5) . . . . ?
C1 C2 C3 C8 2.0(7) . . . . ?
C8 C3 C4 C5 -1.0(7) . . . . ?
C2 C3 C4 C5 176.4(5) . . . . ?
C3 C4 C5 C6 -0.2(8) . . . . ?
C3 C4 C5 Br1 -178.7(4) . . . . ?
C4 C5 C6 C7 1.6(8) . . . . ?
Br1 C5 C6 C7 -179.9(4) . . . . ?
C5 C6 C7 C8 -1.9(8) . . . . ?
C6 C7 C8 C3 0.7(8) . . . . ?
C6 C7 C8 C9 -179.2(5) . . . . ?
C4 C3 C8 C7 0.7(7) . . . . ?
C2 C3 C8 C7 -176.6(4) . . . . ?
C4 C3 C8 C9 -179.3(4) . . . . ?
C2 C3 C8 C9 3.3(7) . . . . ?
C7 C8 C9 C10 146.2(5) . . . . ?
C3 C8 C9 C10 -33.7(7) . . . . ?
C8 C9 C10 C1 58.7(7) . . . . ?
C11 C1 C10 C9 66.9(7) . . . . ?
C2 C1 C10 C9 -53.3(6) . . . . ?
Cl1 C1 C10 C9 -172.9(4) . . . . ?
C12 O2 C11 O3 1.3(9) . . . . ?
C12 O2 C11 C1 -173.5(5) . . . . ?
C10 C1 C11 O3 -101.6(6) . . . . ?
C2 C1 C11 O3 20.2(7) . . . . ?
Cl1 C1 C11 O3 139.0(5) . . . . ?
C10 C1 C11 O2 73.5(7) . . . . ?
C2 C1 C11 O2 -164.7(5) . . . . ?
Cl1 C1 C11 O2 -45.9(5) . . . . ?
C11 O2 C12 C21 -175.6(6) . . . . ?
C11 O2 C12 C17 -57.1(7) . . . . ?
C11 O2 C12 C13 67.4(6) . . . . ?
O2 C12 C13 C14 173.2(4) . . . . ?
C21 C12 C13 C14 60.5(7) . . . . ?
C17 C12 C13 C14 -60.8(5) . . . . ?
C12 C13 C14 C15 60.4(6) . . . . ?
C12 C13 C14 C20 -60.9(6) . . . . ?
C20 C14 C15 C16 59.1(6) . . . . ?
C13 C14 C15 C16 -61.1(5) . . . . ?
C14 C15 C16 C18 -58.3(7) . . . . ?
C14 C15 C16 C17 60.6(6) . . . . ?
O2 C12 C17 C16 -174.7(4) . . . . ?
C21 C12 C17 C16 -60.5(6) . . . . ?
C13 C12 C17 C16 60.4(6) . . . . ?
C18 C16 C17 C12 59.8(6) . . . . ?
C15 C16 C17 C12 -59.0(6) . . . . ?
C15 C16 C18 C19 59.2(8) . . . . ?
C17 C16 C18 C19 -59.6(6) . . . . ?
C16 C18 C19 C21 58.8(7) . . . . ?
C16 C18 C19 C20 -60.5(7) . . . . ?
C15 C14 C20 C19 -58.9(8) . . . . ?
C13 C14 C20 C19 61.0(8) . . . . ?
C18 C19 C20 C14 58.9(7) . . . . ?
C21 C19 C20 C14 -60.6(8) . . . . ?
O2 C12 C21 C19 -179.2(5) . . . . ?
C17 C12 C21 C19 60.3(6) . . . . ?
C13 C12 C21 C19 -61.1(8) . . . . ?
C18 C19 C21 C12 -58.6(7) . . . . ?
C20 C19 C21 C12 60.9(8) . . . . ?
